data_1565337
loop_
_publ_author_name
'Shen, Chong'
'Cheng, Xiang'
'Wei, Liang'
'Wang, Ruo-Qing'
'Wang, Chun-Jiang'

_publ_section_title
;
 Stereodivergent Synthesis via Iridium-Catalyzed Asymmetric Double Allylic
 Alkylation of Cyanoacetate
;
_journal_name_full 'Chemical Science'
_journal_paper_doi 10.1039/D1SC06115A
_journal_year 2021
_chemical_formula_moiety 'C25 H25 Br2 N O2'
_chemical_formula_sum 'C25 H25 Br2 N O2'
_chemical_formula_weight 531.28
_space_group_crystal_system monoclinic
_space_group_IT_number 11
_space_group_name_Hall '-P 2yb'
_space_group_name_H-M_alt 'P 1 21/m 1'
_atom_sites_solution_hydrogens mixed
_atom_sites_solution_primary direct
_audit_creation_date 2021-01-18
_audit_creation_method
;
Olex2 1.2
(compiled 2018.05.29 svn.r3508 for OlexSys, GUI svn.r5506)
;
_audit_update_record
;
2021-07-14 deposited with the CCDC.	2021-11-19 downloaded from the CCDC.
;
_cell_angle_alpha 90
_cell_angle_beta 104.4620(10)
_cell_angle_gamma 90
_cell_formula_units_Z 2
_cell_length_a 5.982
_cell_length_b 20.17050(10)
_cell_length_c 9.655
_cell_measurement_reflns_used 2083
_cell_measurement_temperature 100.00(10)
_cell_measurement_theta_max 67.495
_cell_measurement_theta_min 4.384
_cell_volume 1128.058(8)
_computing_molecular_graphics 'Olex2 (Dolomanov et al., 2009)'
_computing_publication_material 'Olex2 (Dolomanov et al., 2009)'
_computing_structure_refinement 'ShelXL (Sheldrick, 2015)'
_computing_structure_solution 'ShelXS (Sheldrick, 2008)'
_diffrn_ambient_temperature 100.00(10)
_diffrn_detector 'Bruker APEX2 area detector'
_diffrn_detector_area_resol_mean 7.9
_diffrn_detector_type 'CCD area detector'
_diffrn_measured_fraction_theta_full 0.996
_diffrn_measured_fraction_theta_max 0.996
_diffrn_measurement_device 'three-circle diffractometer'
_diffrn_measurement_device_type 'Bruker SMART APEX2 area detector'
_diffrn_measurement_method '\w and \f scans'
_diffrn_radiation_monochromator 'mirror optics'
_diffrn_radiation_probe x-ray
_diffrn_radiation_type CuK\a
_diffrn_radiation_wavelength 1.54178
_diffrn_reflns_av_R_equivalents 0.0370
_diffrn_reflns_av_unetI/netI 0.0135
_diffrn_reflns_Laue_measured_fraction_full 0.996
_diffrn_reflns_Laue_measured_fraction_max 0.996
_diffrn_reflns_limit_h_max 7
_diffrn_reflns_limit_h_min -6
_diffrn_reflns_limit_k_max 24
_diffrn_reflns_limit_k_min -24
_diffrn_reflns_limit_l_max 11
_diffrn_reflns_limit_l_min -11
_diffrn_reflns_number 22395
_diffrn_reflns_point_group_measured_fraction_full 0.996
_diffrn_reflns_point_group_measured_fraction_max 0.996
_diffrn_reflns_theta_full 66.500
_diffrn_reflns_theta_max 67.495
_diffrn_reflns_theta_min 4.384
_diffrn_source 'microfocus sealed X-ray tube'
_diffrn_source_type 'Incoatec I\ms'
_exptl_absorpt_coefficient_mu 4.724
_exptl_absorpt_correction_T_max 0.685
_exptl_absorpt_correction_T_min 0.449
_exptl_absorpt_correction_type multi-scan
_exptl_crystal_colour colourless
_exptl_crystal_colour_primary colourless
_exptl_crystal_density_diffrn 1.564
_exptl_crystal_description prism
_exptl_crystal_F_000 536
_exptl_crystal_size_max 0.3
_exptl_crystal_size_mid 0.15
_exptl_crystal_size_min 0.08
_refine_diff_density_max 0.343
_refine_diff_density_min -0.351
_refine_diff_density_rms 0.058
_refine_ls_extinction_method none
_refine_ls_goodness_of_fit_ref 1.074
_refine_ls_hydrogen_treatment mixed
_refine_ls_matrix_type full
_refine_ls_number_parameters 162
_refine_ls_number_reflns 2083
_refine_ls_number_restraints 0
_refine_ls_restrained_S_all 1.074
_refine_ls_R_factor_all 0.0206
_refine_ls_R_factor_gt 0.0205
_refine_ls_shift/su_max 0.002
_refine_ls_shift/su_mean 0.000
_refine_ls_structure_factor_coef Fsqd
_refine_ls_weighting_details
;
 w=1/[\s^2^(Fo^2^)+(0.0236P)^2^+0.9886P]
 where P=(Fo^2^+2Fc^2^)/3
;
_refine_ls_weighting_scheme calc
_refine_ls_wR_factor_gt 0.0514
_refine_ls_wR_factor_ref 0.0514
_reflns_Friedel_coverage 0.000
_reflns_number_gt 2075
_reflns_number_total 2083
_reflns_threshold_expression 'I > 2\s(I)'
_cod_data_source_file d1sc06115a2.cif
_cod_data_source_block wang1
_cod_database_code 1565337
_shelxl_version_number 2013-2
_shelx_space_group_comment
;
The symmetry employed for this shelxl refinement is uniquely defined
by the following loop, which should always be used as a source of
symmetry information in preference to the above space-group names.
They are only intended as comments.
;
_shelx_estimated_absorpt_t_max 0.704
_shelx_estimated_absorpt_t_min 0.331
_olex2_refinement_description
;
1. Fixed Uiso
 At 1.2 times of:
  All C(H) groups
 At 1.5 times of:
  All C(H,H,H) groups
2. Others
 Fixed Sof: H15A(0.5) H15B(0.5) H15C(0.5)
3.a Ternary CH refined with riding coordinates:
 C3(H3)
3.b Aromatic/amide H refined with riding coordinates:
 C7(H7), C8(H8), C10(H10), C11(H11)
3.c Idealised Me refined as rotating group:
 C14(H14A,H14B,H14C), C15(H15A,H15B,H15C)
;
_olex2_submission_special_instructions 'No special instructions were received'

loop_
_space_group_symop_operation_xyz
'x, y, z'
'-x, y+1/2, -z'
'-x, -y, -z'
'x, -y-1/2, z'

loop_
_atom_site_label
_atom_site_type_symbol
_atom_site_fract_x
_atom_site_fract_y
_atom_site_fract_z
_atom_site_U_iso_or_equiv
_atom_site_adp_type
_atom_site_occupancy
_atom_site_site_symmetry_order
_atom_site_calc_flag
_atom_site_refinement_flags_posn
_atom_site_refinement_flags_adp
_atom_site_refinement_flags_occupancy
_atom_site_disorder_assembly
_atom_site_disorder_group
Br1 Br 0.42639(3) 0.55919(2) 0.16388(2) 0.02157(8) Uani 1 1 d . . . . .
O1 O 0.1201(3) 0.2500 0.16405(16) 0.0121(3) Uani 1 2 d S T P . .
O2 O 0.4845(3) 0.2500 0.30663(17) 0.0147(3) Uani 1 2 d S T P . .
N1 N 0.4627(4) 0.2500 0.6572(2) 0.0192(4) Uani 1 2 d S T P . .
C1 C 0.1544(4) 0.2500 0.4105(2) 0.0104(4) Uani 1 2 d S T P . .
C2 C 0.3317(4) 0.2500 0.5480(2) 0.0123(4) Uani 1 2 d S T P . .
C3 C 0.0032(3) 0.31550(8) 0.39729(16) 0.0113(3) Uani 1 1 d . . . . .
H3 H -0.1432 0.3063 0.3232 0.014 Uiso 1 1 calc R . . . .
C4 C -0.0661(3) 0.33179(8) 0.53416(18) 0.0164(3) Uani 1 1 d . . . . .
H4 H -0.169(4) 0.3025(11) 0.557(2) 0.029(6) Uiso 1 1 d . . . . .
C5 C -0.0054(3) 0.38440(10) 0.6145(2) 0.0221(4) Uani 1 1 d . . . . .
H5A H -0.058(4) 0.3900(11) 0.695(2) 0.025(5) Uiso 1 1 d . . . . .
H5B H 0.087(4) 0.4152(13) 0.590(3) 0.035(6) Uiso 1 1 d . . . . .
C6 C 0.1145(3) 0.37466(8) 0.34347(16) 0.0120(3) Uani 1 1 d . . . . .
C7 C 0.3443(3) 0.39284(8) 0.39907(17) 0.0145(3) Uani 1 1 d . . . . .
H7 H 0.4385 0.3674 0.4742 0.017 Uiso 1 1 calc R . . . .
C8 C 0.4379(3) 0.44759(8) 0.34621(18) 0.0159(3) Uani 1 1 d . . . . .
H8 H 0.5956 0.4590 0.3832 0.019 Uiso 1 1 calc R . . . .
C9 C 0.2980(3) 0.48507(8) 0.23909(17) 0.0155(3) Uani 1 1 d . . . . .
C10 C 0.0669(3) 0.46994(8) 0.18493(17) 0.0161(3) Uani 1 1 d . . . . .
H10 H -0.0287 0.4971 0.1138 0.019 Uiso 1 1 calc R . . . .
C11 C -0.0226(3) 0.41419(8) 0.23661(17) 0.0138(3) Uani 1 1 d . . . . .
H11 H -0.1801 0.4028 0.1985 0.017 Uiso 1 1 calc R . . . .
C12 C 0.2778(4) 0.2500 0.2877(2) 0.0113(4) Uani 1 2 d S T P . .
C13 C 0.1882(4) 0.2500 0.0248(2) 0.0145(5) Uani 1 2 d S T P . .
C14 C 0.3230(3) 0.31270(9) 0.01264(19) 0.0220(4) Uani 1 1 d . . . . .
H14A H 0.2345 0.3515 0.0292 0.033 Uiso 1 1 calc GR . . . .
H14B H 0.3497 0.3153 -0.0833 0.033 Uiso 1 1 calc GR . . . .
H14C H 0.4716 0.3117 0.0841 0.033 Uiso 1 1 calc GR . . . .
C15 C -0.0442(5) 0.2500 -0.0824(3) 0.0238(5) Uani 1 2 d S T P . .
H15A H -0.0219 0.2528 -0.1794 0.036 Uiso 0.5 1 calc GR . . A -1
H15B H -0.1346 0.2882 -0.0647 0.036 Uiso 0.5 1 calc GR . . A -1
H15C H -0.1267 0.2090 -0.0726 0.036 Uiso 0.5 1 calc GR . . A -1

loop_
_atom_site_aniso_label
_atom_site_aniso_U_11
_atom_site_aniso_U_22
_atom_site_aniso_U_33
_atom_site_aniso_U_23
_atom_site_aniso_U_13
_atom_site_aniso_U_12
Br1 0.02342(13) 0.01668(11) 0.02672(12) 0.00457(7) 0.01025(8) -0.00454(6)
O1 0.0118(8) 0.0154(8) 0.0096(7) 0.000 0.0035(6) 0.000
O2 0.0106(8) 0.0177(8) 0.0164(8) 0.000 0.0043(6) 0.000
N1 0.0160(10) 0.0233(11) 0.0169(11) 0.000 0.0015(9) 0.000
C1 0.0096(10) 0.0108(10) 0.0112(10) 0.000 0.0031(8) 0.000
C2 0.0126(11) 0.0116(10) 0.0147(11) 0.000 0.0068(10) 0.000
C3 0.0089(7) 0.0110(7) 0.0139(7) 0.0003(6) 0.0026(6) 0.0006(6)
C4 0.0166(8) 0.0151(8) 0.0205(8) 0.0031(7) 0.0104(7) 0.0033(7)
C5 0.0227(9) 0.0254(10) 0.0207(9) -0.0035(7) 0.0103(7) -0.0003(8)
C6 0.0139(8) 0.0103(7) 0.0129(7) -0.0020(6) 0.0055(6) 0.0003(6)
C7 0.0146(8) 0.0132(8) 0.0154(7) 0.0003(6) 0.0034(6) 0.0011(6)
C8 0.0125(8) 0.0155(8) 0.0205(8) -0.0036(6) 0.0057(7) -0.0023(6)
C9 0.0197(9) 0.0109(7) 0.0188(8) -0.0005(6) 0.0102(7) -0.0017(6)
C10 0.0185(8) 0.0156(8) 0.0145(7) 0.0011(6) 0.0048(6) 0.0022(6)
C11 0.0116(8) 0.0156(8) 0.0148(7) -0.0007(6) 0.0042(6) -0.0001(6)
C12 0.0134(12) 0.0071(10) 0.0133(11) 0.000 0.0030(9) 0.000
C13 0.0190(12) 0.0168(11) 0.0098(10) 0.000 0.0077(9) 0.000
C14 0.0301(10) 0.0192(9) 0.0197(8) 0.0009(7) 0.0118(7) -0.0056(7)
C15 0.0245(14) 0.0333(14) 0.0124(11) 0.000 0.0022(10) 0.000

loop_
_atom_type_symbol
_atom_type_description
_atom_type_scat_dispersion_real
_atom_type_scat_dispersion_imag
_atom_type_scat_source
C C 0.0181 0.0091 'International Tables Vol C Tables 4.2.6.8 and 6.1.1.4'
H H 0.0000 0.0000 'International Tables Vol C Tables 4.2.6.8 and 6.1.1.4'
Br Br -0.6763 1.2805 'International Tables Vol C Tables 4.2.6.8 and 6.1.1.4'
N N 0.0311 0.0180 'International Tables Vol C Tables 4.2.6.8 and 6.1.1.4'
O O 0.0492 0.0322 'International Tables Vol C Tables 4.2.6.8 and 6.1.1.4'

loop_
_geom_angle_atom_site_label_1
_geom_angle_atom_site_label_2
_geom_angle_atom_site_label_3
_geom_angle
_geom_angle_site_symmetry_1
_geom_angle_site_symmetry_3
_geom_angle_publ_flag
C12 O1 C13 121.11(17) . . ?
C2 C1 C3 109.79(11) . 4_565 ?
C2 C1 C3 109.79(11) . . ?
C2 C1 C12 108.40(18) . . ?
C3 C1 C3 112.61(17) 4_565 . ?
C12 C1 C3 108.07(11) . . ?
C12 C1 C3 108.07(11) . 4_565 ?
N1 C2 C1 177.4(2) . . ?
C4 C3 C1 112.62(13) . . ?
C4 C3 C6 111.49(13) . . ?
C6 C3 C1 113.05(13) . . ?
C5 C4 C3 126.51(16) . . ?
C7 C6 C3 123.29(14) . . ?
C7 C6 C11 118.36(15) . . ?
C11 C6 C3 118.31(14) . . ?
C8 C7 C6 121.06(15) . . ?
C9 C8 C7 119.01(15) . . ?
C8 C9 Br1 119.23(12) . . ?
C8 C9 C10 121.54(15) . . ?
C10 C9 Br1 119.24(12) . . ?
C9 C10 C11 118.71(15) . . ?
C10 C11 C6 121.26(15) . . ?
O1 C12 C1 108.80(18) . . ?
O2 C12 O1 127.6(2) . . ?
O2 C12 C1 123.6(2) . . ?
O1 C13 C14 109.74(12) . 4_565 ?
O1 C13 C14 109.74(12) . . ?
O1 C13 C15 101.82(18) . . ?
C14 C13 C14 112.6(2) 4_565 . ?
C15 C13 C14 111.21(13) . . ?
C15 C13 C14 111.21(13) . 4_565 ?

loop_
_geom_bond_atom_site_label_1
_geom_bond_atom_site_label_2
_geom_bond_distance
_geom_bond_site_symmetry_2
_geom_bond_publ_flag
Br1 C9 1.9055(16) . ?
O1 C12 1.324(3) . ?
O1 C13 1.499(3) . ?
O2 C12 1.204(3) . ?
N1 C2 1.146(3) . ?
C1 C2 1.478(3) . ?
C1 C3 1.5879(19) . ?
C1 C3 1.5878(19) 4_565 ?
C1 C12 1.545(3) . ?
C3 C4 1.517(2) . ?
C3 C6 1.520(2) . ?
C4 C5 1.311(3) . ?
C6 C7 1.394(2) . ?
C6 C11 1.397(2) . ?
C7 C8 1.392(2) . ?
C8 C9 1.382(2) . ?
C9 C10 1.384(2) . ?
C10 C11 1.391(2) . ?
C13 C14 1.520(2) . ?
C13 C14 1.520(2) 4_565 ?
C13 C15 1.512(3) . ?
